data_7227770
loop_
_publ_author_name
'Wang, Xuejiao'
'Li, Ji-Guang'
'Molokeev, Maxim S.'
'Wang, Xiaojun'
'Liu, Weigang'
'Zhu, Qi'
'Tanaka, Hidehiko'
'Suzuta, Keiko'
'Kim, Byung-Nam'
'Sakka, Yoshio'

_publ_section_title
;
 Hydrothermal crystallization of a Ln2(OH)4SO4&#x00B7;nH2O layered
 compound for a wide range of Ln (Ln = La--Dy), thermolysis, and facile
 transformation into oxysulfate and oxysulfide phosphors
;
_journal_issue 22
_journal_name_full 'RSC Adv.'
_journal_page_first 13331
_journal_paper_doi 10.1039/C7RA00645D
_journal_volume 7
_journal_year 2017
_chemical_formula_moiety 'Ce2 O10 S'
_chemical_formula_sum 'Ce2 O10 S'
_chemical_formula_weight 472.30
_space_group_IT_number 12
_symmetry_cell_setting monoclinic
_symmetry_space_group_name_Hall '-C 2y'
_symmetry_space_group_name_H-M 'C 1 2/m 1'
_cell_angle_alpha 90
_cell_angle_beta 90.4448(50)
_cell_angle_gamma 90
_cell_formula_units_Z 2
_cell_length_a 16.8000(20)
_cell_length_b 3.89198(40)
_cell_length_c 6.39427(75)
_cell_measurement_reflns_used 104
_cell_measurement_temperature 300
_cell_measurement_theta_max 50
_cell_measurement_theta_min 2.5
_cell_volume 418.08(8)
_diffrn_ambient_temperature 300
_diffrn_measurement_device_type
;
D8 ADVANCE Bruker
;
_diffrn_radiation_monochromator none
_diffrn_radiation_probe x-ray
_diffrn_radiation_type
;
 Cu K\a~1~~2~
;
_exptl_absorpt_coefficient_mu 85.475
_exptl_crystal_density_diffrn 3.752
_pd_char_colour
;
colourless
;
_pd_meas_2theta_range_inc 0.02
_pd_meas_2theta_range_max 100
_pd_meas_2theta_range_min 5
_pd_meas_scan_method step
_pd_proc_ls_pref_orient_corr
;
Anisotropic model of PO. Spherical harmonics 2 ordrer.
 Jarvinen (1993). Application of symmetrized harmonics expansion to correction
of the preferred orientation effect. - J. Appl. Cryst. 26 p525-531.
;
_pd_proc_ls_profile_function PearsonVII
_pd_proc_ls_prof_R_factor 4.213
_pd_proc_ls_prof_wR_expected 3.951
_pd_proc_ls_prof_wR_factor 5.510
_pd_proc_number_of_points 4750
_pd_spec_mount_mode reflection
_refine_ls_goodness_of_fit_all 1.395
_refine_ls_R_I_factor 1.55
_refine_ls_shift/su_max 0.01000
_cod_data_source_file c7ra00645d2.cif
_cod_data_source_block a
_cod_original_cell_volume 418.078(82)
_cod_original_sg_symbol_Hall
;
-C 2y
;
_cod_original_sg_symbol_H-M C2/m
_cod_original_formula_sum
;
Ce2 O10 S
;
_cod_database_code 7227770

loop_
_symmetry_equiv_pos_as_xyz
'x, y, z'
'-x, -y, -z'
'-x, y, -z'
'-x+1/2, -y+1/2, -z'
'-x+1/2, y+1/2, -z'
'x, -y, z'
'x+1/2, -y+1/2, z'
'x+1/2, y+1/2, z'

loop_
_atom_site_label
_atom_site_type_symbol
_atom_site_fract_x
_atom_site_fract_y
_atom_site_fract_z
_atom_site_occupancy
_atom_site_B_iso_or_equiv
Ce Ce 0.19976(10) 0.5 0.25252(36) 1 1.54(36)
S S 0.02104(86) 0.5 0.5894(22) 0.5 1.30(45)
Ow O 0.1068(11) 0 0.1289(26) 1 2.87(39)
O1 O 0.0645(10) 0.5 0.4206(28) 1 2.87(39)
O1h O 0.18796(94) 0 0.5140(26) 1 2.87(39)
O2h O 0.2804(11) 0 0.1152(24) 1 2.87(39)
O2 O 0.0409(14) 0.2044(45) 0.7261(47) 0.5 2.87(39)

loop_
_diffrn_radiation_wavelength
_diffrn_radiation_wavelength_wt
1.5406 1.0000
1.5443 0.5000

loop_
_geom_angle_atom_site_label_1
_geom_angle_atom_site_label_2
_geom_angle_atom_site_label_3
_geom_angle
_geom_angle_site_symmetry_1
_geom_angle_site_symmetry_3
Ow Ce Ow 96.24(39) 1_555 1_565
Ow Ce O1 65.83(75) 1_555 1_555
Ow Ce O1h 65.47(57) 1_555 1_555
Ow Ce O1h 135.3(11) 1_555 1_565
Ow Ce O1h 130.8(12) 1_555 4_556
Ow Ce O2h 69.08(54) 1_555 1_555
Ow Ce O2h 141.9(13) 1_555 1_565
Ow Ce O2h 77.81(54) 1_555 4_555
O1 Ce O1h 69.45(65) 1_555 1_555
O1 Ce O1h 116.24(90) 1_555 4_556
O1 Ce O2h 129.4(3) 1_555 1_555
O1 Ce O2h 123.7(11) 1_555 4_555
O1h Ce O1h 98.22(38) 1_555 1_565
O1h Ce O1h 70.2(63) 1_555 4_556
O1h Ce O2h 71.84(45) 1_555 1_555
O1h Ce O2h 148.2(16) 1_555 1_565
O1h Ce O2h 130.9(11) 1_555 4_555
O1h Ce O2h 78.19(53) 4_556 1_555
O1h Ce O2h 120.03(100) 4_556 4_555
O2h Ce O2h 100.44(41) 1_555 1_565
O2h Ce O2h 65.01(71) 1_555 4_555
O1 S O1 121.8(18) 1_555 2_566
O1 S O2 111.2(16) 1_555 1_555
O1 S O2 64.7(17) 1_555 2_566
O1 S O2 104.3(13) 2_566 1_555
O1 S O2 64.1(16) 2_566 2_566
O2 S O2 101.9(13) 1_555 3_556
O2 S O2 101.9(15) 1_555 6_565
O2 S O2 53.9(22) 2_566 3_556

loop_
_geom_bond_atom_site_label_1
_geom_bond_atom_site_label_2
_geom_bond_distance
_geom_bond_site_symmetry_2
Ce Ow 2.614(12) .
Ce O1 2.521(17) .
Ce O1h 2.574(11) .
Ce O1h 2.397(16) 4_556
Ce O2h 2.532(11) .
Ce O2h 2.377(16) 4_555
S O1 1.308(23) .
S O1 1.438(22) 2_566
S O2 1.481(25) .
